data_7006599
loop_
_publ_author_name
'Pugh, David'
'Wright, Joseph A.'
'Freeman, Sandra'
'Danopoulos, Andreas A.'

_publ_section_title
;
 'Pincer' dicarbene complexes of some early transition metals and
 uranium.
;
_journal_issue 6
_journal_name_full 'Dalton transactions (Cambridge, England : 2003)'
_journal_page_first 775
_journal_page_last 782
_journal_paper_doi 10.1039/b512133g
_journal_year 2006
_chemical_formula_moiety 'C35 H41 Cl4 N5 U, C4 H8 O'
_chemical_formula_sum 'C39 H49 Cl4 N5 O U'
_chemical_formula_weight 983.66
_chemical_name_systematic
;
?
;
_space_group_IT_number 14
_symmetry_cell_setting monoclinic
_symmetry_space_group_name_Hall '-P 2ybc'
_symmetry_space_group_name_H-M 'P 1 21/c 1'
_atom_sites_solution_hydrogens geom
_atom_sites_solution_primary direct
_atom_sites_solution_secondary difmap
_audit_creation_method SHELXL-97
_cell_angle_alpha 90.00
_cell_angle_beta 93.628(10)
_cell_angle_gamma 90.00
_cell_formula_units_Z 4
_cell_length_a 10.7146(8)
_cell_length_b 18.384(2)
_cell_length_c 20.229(4)
_cell_measurement_reflns_used 6319
_cell_measurement_temperature 120(2)
_cell_measurement_theta_max 26.02
_cell_measurement_theta_min 2.91
_cell_volume 3976.7(9)
_computing_cell_refinement 'DENZO (Otwinowski & Minor, 1997) & COLLECT (Hooft, R.W.W., 1998)'
_computing_data_collection 'COLLECT (Hooft, R.W.W., 1998)'
_computing_data_reduction 'DENZO (Otwinowski & Minor, 1997) & COLLECT (Hooft, R.W.W., 1998)'
_computing_molecular_graphics 'ORTEP-3 (Farrugia, 1997)'
_computing_publication_material
;
PLATON (Spek, 2003)
ENCIFER (Allen, 2004)
;
_computing_structure_refinement 'SHELXL-97 (Sheldrick, 1997)'
_computing_structure_solution 'SIR-92 (Altomare, 1992)'
_diffrn_ambient_temperature 120(2)
_diffrn_detector_area_resol_mean 9.091
_diffrn_measured_fraction_theta_full 0.971
_diffrn_measured_fraction_theta_max 0.971
_diffrn_measurement_device_type 'Bruker-Nonius 95mm CCD camera on \k-goniostat'
_diffrn_measurement_method '\f & \w scans'
_diffrn_radiation_monochromator graphite
_diffrn_radiation_source 'Bruker-Nonius FR591 rotating anode'
_diffrn_radiation_type MoK\a
_diffrn_radiation_wavelength 0.71073
_diffrn_reflns_av_R_equivalents 0.0447
_diffrn_reflns_av_sigmaI/netI 0.0466
_diffrn_reflns_limit_h_max 13
_diffrn_reflns_limit_h_min -11
_diffrn_reflns_limit_k_max 22
_diffrn_reflns_limit_k_min -22
_diffrn_reflns_limit_l_max 25
_diffrn_reflns_limit_l_min -25
_diffrn_reflns_number 37286
_diffrn_reflns_theta_full 26.15
_diffrn_reflns_theta_max 26.15
_diffrn_reflns_theta_min 3.05
_diffrn_standards_number 0
_exptl_absorpt_coefficient_mu 4.388
_exptl_absorpt_correction_T_max 0.4171
_exptl_absorpt_correction_T_min 0.2835
_exptl_absorpt_correction_type multi-scan
_exptl_absorpt_process_details 'SADABS V2.10 (Sheldrick, G.M., 2003)'
_exptl_crystal_colour 'light green'
_exptl_crystal_density_diffrn 1.643
_exptl_crystal_density_method 'not measured'
_exptl_crystal_description block
_exptl_crystal_F_000 1944
_exptl_crystal_size_max 0.20
_exptl_crystal_size_mid 0.20
_exptl_crystal_size_min 0.20
_refine_diff_density_max 1.052
_refine_diff_density_min -1.111
_refine_diff_density_rms 0.137
_refine_ls_extinction_method none
_refine_ls_goodness_of_fit_ref 1.021
_refine_ls_hydrogen_treatment constr
_refine_ls_matrix_type full
_refine_ls_number_parameters 459
_refine_ls_number_reflns 7713
_refine_ls_number_restraints 0
_refine_ls_restrained_S_all 1.021
_refine_ls_R_factor_all 0.0561
_refine_ls_R_factor_gt 0.0370
_refine_ls_shift/su_max 0.001
_refine_ls_shift/su_mean 0.000
_refine_ls_structure_factor_coef Fsqd
_refine_ls_weighting_details 'calc w=1/[\s^2^(Fo^2^)+(0.0206P)^2^+21.0719P] where P=(Fo^2^+2Fc^2^)/3'
_refine_ls_weighting_scheme calc
_refine_ls_wR_factor_gt 0.0715
_refine_ls_wR_factor_ref 0.0771
_reflns_number_gt 6186
_reflns_number_total 7713
_reflns_threshold_expression >2sigma(I)
_cod_data_source_file b512133g.txt
_cod_data_source_block 5
_cod_original_sg_symbol_H-M 'P 21/c'
_cod_database_code 7006599

loop_
_symmetry_equiv_pos_as_xyz
'x, y, z'
'-x, y+1/2, -z+1/2'
'-x, -y, -z'
'x, -y-1/2, z-1/2'

loop_
_atom_site_label
_atom_site_type_symbol
_atom_site_fract_x
_atom_site_fract_y
_atom_site_fract_z
_atom_site_U_iso_or_equiv
_atom_site_adp_type
_atom_site_occupancy
_atom_site_symmetry_multiplicity
_atom_site_calc_flag
_atom_site_refinement_flags
_atom_site_disorder_assembly
_atom_site_disorder_group
C1 C 0.9415(5) 0.1763(3) 0.5447(2) 0.0207(11) Uani 1 1 d . . .
C2 C 0.7811(5) 0.2512(3) 0.4862(2) 0.0181(11) Uani 1 1 d . . .
C3 C 0.6981(5) 0.3004(3) 0.5754(2) 0.0238(12) Uani 1 1 d . . .
H3 H 0.6442 0.3286 0.6008 0.029 Uiso 1 1 calc R . .
C4 C 0.7920(5) 0.2584(3) 0.5995(3) 0.0237(12) Uani 1 1 d . . .
H4 H 0.8186 0.2509 0.6446 0.028 Uiso 1 1 calc R . .
C5 C 0.5980(5) 0.3331(3) 0.4656(2) 0.0230(12) Uani 1 1 d . . .
C6 C 0.6284(5) 0.3999(3) 0.4380(3) 0.0264(13) Uani 1 1 d . . .
C7 C 0.5320(6) 0.4347(3) 0.3999(3) 0.0360(15) Uani 1 1 d . . .
H7 H 0.5480 0.4802 0.3800 0.043 Uiso 1 1 calc R . .
C8 C 0.4152(6) 0.4044(3) 0.3909(3) 0.0377(15) Uani 1 1 d . . .
H8 H 0.3516 0.4294 0.3652 0.045 Uiso 1 1 calc R . .
C9 C 0.3893(5) 0.3383(3) 0.4187(3) 0.0341(14) Uani 1 1 d . . .
H9 H 0.3082 0.3178 0.4113 0.041 Uiso 1 1 calc R . .
C10 C 0.4802(5) 0.3009(3) 0.4575(3) 0.0259(13) Uani 1 1 d . . .
C11 C 0.4503(5) 0.2276(3) 0.4869(3) 0.0296(13) Uani 1 1 d . . .
H11 H 0.5293 0.2068 0.5080 0.036 Uiso 1 1 calc R . .
C12 C 0.3978(6) 0.1738(3) 0.4339(3) 0.0399(15) Uani 1 1 d . . .
H12A H 0.3179 0.1921 0.4142 0.060 Uiso 1 1 calc R . .
H12B H 0.3848 0.1263 0.4544 0.060 Uiso 1 1 calc R . .
H12C H 0.4573 0.1687 0.3993 0.060 Uiso 1 1 calc R . .
C13 C 0.3574(6) 0.2377(4) 0.5405(3) 0.0448(17) Uani 1 1 d . . .
H13A H 0.3939 0.2698 0.5752 0.067 Uiso 1 1 calc R . .
H13B H 0.3386 0.1904 0.5598 0.067 Uiso 1 1 calc R . .
H13C H 0.2801 0.2594 0.5209 0.067 Uiso 1 1 calc R . .
C14 C 0.7570(5) 0.4338(3) 0.4457(3) 0.0305(13) Uani 1 1 d . . .
H14 H 0.8143 0.3980 0.4694 0.037 Uiso 1 1 calc R . .
C15 C 0.7558(6) 0.5027(3) 0.4877(3) 0.0418(16) Uani 1 1 d . . .
H15A H 0.7027 0.5394 0.4648 0.063 Uiso 1 1 calc R . .
H15B H 0.8411 0.5216 0.4948 0.063 Uiso 1 1 calc R . .
H15C H 0.7227 0.4914 0.5306 0.063 Uiso 1 1 calc R . .
C16 C 0.8080(6) 0.4489(3) 0.3778(3) 0.0416(16) Uani 1 1 d . . .
H16A H 0.7997 0.4051 0.3503 0.062 Uiso 1 1 calc R . .
H16B H 0.8964 0.4627 0.3837 0.062 Uiso 1 1 calc R . .
H16C H 0.7604 0.4887 0.3560 0.062 Uiso 1 1 calc R . .
C17 C 0.9996(5) 0.1516(3) 0.6032(3) 0.0241(12) Uani 1 1 d . . .
H17 H 0.9784 0.1703 0.6448 0.029 Uiso 1 1 calc R . .
C18 C 1.0893(5) 0.0987(3) 0.5988(3) 0.0282(13) Uani 1 1 d . . .
H18 H 1.1305 0.0797 0.6381 0.034 Uiso 1 1 calc R . .
C19 C 1.1202(5) 0.0729(3) 0.5375(3) 0.0257(12) Uani 1 1 d . . .
H19 H 1.1812 0.0359 0.5338 0.031 Uiso 1 1 calc R . .
C20 C 1.0591(5) 0.1031(3) 0.4825(2) 0.0204(11) Uani 1 1 d . . .
C21 C 1.0386(5) 0.1172(3) 0.3619(2) 0.0197(11) Uani 1 1 d . . .
C22 C 1.1633(5) 0.0234(3) 0.3354(3) 0.0236(12) Uani 1 1 d . . .
H22 H 1.2066 -0.0100 0.3093 0.028 Uiso 1 1 calc R . .
C23 C 1.1633(5) 0.0236(3) 0.4015(3) 0.0242(12) Uani 1 1 d . . .
H23 H 1.2070 -0.0087 0.4314 0.029 Uiso 1 1 calc R . .
C24 C 1.0740(5) 0.0985(3) 0.2415(2) 0.0218(12) Uani 1 1 d . . .
C25 C 0.9683(5) 0.0732(3) 0.2049(2) 0.0206(11) Uani 1 1 d . . .
C26 C 0.9597(5) 0.0907(3) 0.1376(3) 0.0255(12) Uani 1 1 d . . .
H26 H 0.8895 0.0741 0.1107 0.031 Uiso 1 1 calc R . .
C27 C 1.0494(5) 0.1312(3) 0.1092(3) 0.0283(13) Uani 1 1 d . . .
H27 H 1.0408 0.1424 0.0633 0.034 Uiso 1 1 calc R . .
C28 C 1.1524(5) 0.1558(3) 0.1474(3) 0.0275(13) Uani 1 1 d . . .
H28 H 1.2137 0.1842 0.1274 0.033 Uiso 1 1 calc R . .
C29 C 1.1679(5) 0.1396(3) 0.2146(3) 0.0241(12) Uani 1 1 d . . .
C30 C 1.2834(5) 0.1662(3) 0.2548(3) 0.0292(13) Uani 1 1 d . . .
H30 H 1.2752 0.1515 0.3019 0.035 Uiso 1 1 calc R . .
C31 C 1.2949(6) 0.2488(3) 0.2528(3) 0.0419(16) Uani 1 1 d . . .
H31A H 1.3017 0.2647 0.2069 0.063 Uiso 1 1 calc R . .
H31B H 1.3698 0.2639 0.2796 0.063 Uiso 1 1 calc R . .
H31C H 1.2208 0.2708 0.2705 0.063 Uiso 1 1 calc R . .
C32 C 1.4021(5) 0.1308(4) 0.2311(3) 0.0430(16) Uani 1 1 d . . .
H32A H 1.3952 0.0778 0.2345 0.065 Uiso 1 1 calc R . .
H32B H 1.4748 0.1476 0.2588 0.065 Uiso 1 1 calc R . .
H32C H 1.4121 0.1444 0.1849 0.065 Uiso 1 1 calc R . .
C33 C 0.8677(5) 0.0281(3) 0.2344(3) 0.0252(12) Uani 1 1 d . . .
H33 H 0.8797 0.0323 0.2837 0.030 Uiso 1 1 calc R . .
C34 C 0.8820(6) -0.0517(3) 0.2165(3) 0.0324(14) Uani 1 1 d . . .
H34A H 0.8783 -0.0569 0.1682 0.049 Uiso 1 1 calc R . .
H34B H 0.8143 -0.0799 0.2345 0.049 Uiso 1 1 calc R . .
H34C H 0.9628 -0.0697 0.2353 0.049 Uiso 1 1 calc R . .
C35 C 0.7366(5) 0.0567(3) 0.2139(3) 0.0315(14) Uani 1 1 d . . .
H35A H 0.7310 0.1082 0.2258 0.047 Uiso 1 1 calc R . .
H35B H 0.6743 0.0289 0.2368 0.047 Uiso 1 1 calc R . .
H35C H 0.7206 0.0512 0.1659 0.047 Uiso 1 1 calc R . .
C36 C 0.6262(6) 0.3646(3) 0.1808(3) 0.0394(15) Uani 1 1 d . . .
H36A H 0.7069 0.3617 0.2073 0.047 Uiso 1 1 calc R . .
H36B H 0.5938 0.3146 0.1734 0.047 Uiso 1 1 calc R . .
C37 C 0.5349(6) 0.4090(3) 0.2161(3) 0.0408(16) Uani 1 1 d . . .
H37A H 0.5758 0.4512 0.2389 0.049 Uiso 1 1 calc R . .
H37B H 0.4915 0.3795 0.2486 0.049 Uiso 1 1 calc R . .
C38 C 0.4471(7) 0.4325(5) 0.1593(4) 0.061(2) Uani 1 1 d . . .
H38A H 0.4057 0.4790 0.1693 0.073 Uiso 1 1 calc R . .
H38B H 0.3825 0.3951 0.1488 0.073 Uiso 1 1 calc R . .
C39 C 0.5337(6) 0.4414(4) 0.1024(3) 0.0492(18) Uani 1 1 d . . .
H39A H 0.4918 0.4239 0.0604 0.059 Uiso 1 1 calc R . .
H39B H 0.5562 0.4932 0.0970 0.059 Uiso 1 1 calc R . .
Cl1 Cl 1.03593(11) 0.30767(7) 0.42507(6) 0.0193(3) Uani 1 1 d . . .
Cl2 Cl 0.74489(11) 0.09022(6) 0.39527(6) 0.0205(3) Uani 1 1 d . . .
Cl3 Cl 0.94245(13) 0.26069(7) 0.26127(6) 0.0262(3) Uani 1 1 d . . .
Cl4 Cl 0.65203(12) 0.25627(8) 0.32262(7) 0.0279(3) Uani 1 1 d . . .
N1 N 0.9707(4) 0.1538(2) 0.48438(19) 0.0174(9) Uani 1 1 d . . .
N2 N 0.8429(4) 0.2278(2) 0.54390(19) 0.0184(9) Uani 1 1 d . . .
N3 N 0.6930(4) 0.2959(2) 0.5071(2) 0.0196(9) Uani 1 1 d . . .
N4 N 1.0856(4) 0.0812(2) 0.4174(2) 0.0184(9) Uani 1 1 d . . .
N5 N 1.0885(4) 0.0806(2) 0.3117(2) 0.0185(9) Uani 1 1 d . . .
O1 O 0.6426(4) 0.3992(2) 0.1192(2) 0.0419(11) Uani 1 1 d . . .
U1 U 0.867082(17) 0.214196(10) 0.375139(9) 0.01797(6) Uani 1 1 d . . .

loop_
_atom_site_aniso_label
_atom_site_aniso_U_11
_atom_site_aniso_U_22
_atom_site_aniso_U_33
_atom_site_aniso_U_23
_atom_site_aniso_U_13
_atom_site_aniso_U_12
C1 0.018(3) 0.021(3) 0.023(3) 0.004(2) -0.001(2) -0.006(2)
C2 0.016(3) 0.018(3) 0.020(3) 0.004(2) 0.002(2) -0.001(2)
C3 0.024(3) 0.028(3) 0.020(3) -0.003(2) 0.006(2) 0.000(2)
C4 0.025(3) 0.031(3) 0.016(3) -0.001(2) 0.003(2) -0.002(2)
C5 0.024(3) 0.026(3) 0.019(3) -0.001(2) 0.000(2) 0.007(2)
C6 0.030(3) 0.024(3) 0.025(3) -0.002(2) 0.007(2) 0.007(2)
C7 0.047(4) 0.032(3) 0.030(3) 0.003(3) 0.007(3) 0.011(3)
C8 0.030(4) 0.042(4) 0.041(4) 0.001(3) 0.002(3) 0.019(3)
C9 0.020(3) 0.053(4) 0.029(3) -0.008(3) -0.001(2) 0.004(3)
C10 0.020(3) 0.035(3) 0.023(3) -0.003(2) 0.005(2) 0.001(2)
C11 0.020(3) 0.041(4) 0.028(3) -0.002(3) 0.003(2) -0.004(3)
C12 0.035(4) 0.042(4) 0.043(4) -0.007(3) 0.002(3) -0.009(3)
C13 0.038(4) 0.064(5) 0.033(4) 0.002(3) 0.013(3) -0.003(3)
C14 0.033(3) 0.020(3) 0.040(3) 0.004(2) 0.007(3) -0.001(3)
C15 0.051(4) 0.033(4) 0.042(4) 0.000(3) 0.009(3) -0.003(3)
C16 0.045(4) 0.035(4) 0.046(4) 0.001(3) 0.017(3) -0.005(3)
C17 0.025(3) 0.029(3) 0.018(3) 0.000(2) 0.002(2) 0.002(2)
C18 0.027(3) 0.033(3) 0.024(3) 0.008(2) -0.003(2) 0.004(3)
C19 0.024(3) 0.026(3) 0.027(3) 0.005(2) -0.001(2) 0.001(2)
C20 0.019(3) 0.020(3) 0.022(3) 0.003(2) -0.001(2) -0.005(2)
C21 0.017(3) 0.026(3) 0.016(3) -0.001(2) 0.000(2) -0.004(2)
C22 0.021(3) 0.023(3) 0.027(3) -0.003(2) 0.001(2) 0.004(2)
C23 0.022(3) 0.020(3) 0.030(3) 0.001(2) -0.002(2) 0.004(2)
C24 0.024(3) 0.024(3) 0.017(3) -0.003(2) -0.001(2) 0.006(2)
C25 0.022(3) 0.019(3) 0.021(3) -0.005(2) 0.003(2) 0.004(2)
C26 0.022(3) 0.028(3) 0.027(3) -0.005(2) -0.001(2) 0.002(2)
C27 0.034(3) 0.031(3) 0.021(3) 0.001(2) 0.007(2) 0.004(3)
C28 0.023(3) 0.027(3) 0.033(3) 0.002(2) 0.008(2) 0.001(2)
C29 0.023(3) 0.022(3) 0.027(3) -0.002(2) 0.004(2) -0.002(2)
C30 0.028(3) 0.030(3) 0.030(3) -0.002(3) 0.004(3) -0.005(3)
C31 0.031(4) 0.033(4) 0.060(4) -0.006(3) -0.004(3) -0.001(3)
C32 0.028(3) 0.042(4) 0.059(4) -0.008(3) -0.004(3) 0.004(3)
C33 0.023(3) 0.027(3) 0.025(3) 0.001(2) 0.001(2) -0.003(2)
C34 0.036(4) 0.027(3) 0.034(3) -0.002(3) 0.003(3) -0.001(3)
C35 0.021(3) 0.039(4) 0.034(3) -0.003(3) 0.003(3) -0.003(3)
C36 0.036(4) 0.036(4) 0.046(4) 0.005(3) 0.007(3) 0.004(3)
C37 0.046(4) 0.037(4) 0.040(4) -0.001(3) 0.007(3) 0.002(3)
C38 0.056(5) 0.068(5) 0.058(5) -0.001(4) -0.001(4) 0.025(4)
C39 0.044(4) 0.053(4) 0.049(4) 0.012(4) -0.007(3) -0.004(4)
Cl1 0.0179(6) 0.0230(6) 0.0171(6) -0.0007(5) 0.0007(5) -0.0069(5)
Cl2 0.0208(6) 0.0134(6) 0.0266(7) 0.0009(5) -0.0038(5) -0.0027(5)
Cl3 0.0287(7) 0.0320(7) 0.0182(6) 0.0039(5) 0.0040(5) 0.0015(6)
Cl4 0.0193(7) 0.0345(8) 0.0296(7) 0.0030(6) -0.0021(6) 0.0041(6)
N1 0.018(2) 0.017(2) 0.017(2) 0.0022(17) 0.0002(17) 0.0028(18)
N2 0.021(2) 0.018(2) 0.016(2) 0.0018(17) -0.0005(17) -0.0005(18)
N3 0.021(2) 0.019(2) 0.020(2) 0.0010(18) 0.0031(18) 0.0006(18)
N4 0.017(2) 0.017(2) 0.021(2) 0.0006(18) -0.0021(18) 0.0022(18)
N5 0.015(2) 0.020(2) 0.021(2) -0.0012(18) 0.0005(18) 0.0016(18)
O1 0.044(3) 0.039(2) 0.044(3) 0.005(2) 0.009(2) -0.001(2)
U1 0.01716(10) 0.02000(10) 0.01669(10) 0.00074(9) 0.00067(7) 0.00113(9)

loop_
_atom_type_symbol
_atom_type_description
_atom_type_scat_dispersion_real
_atom_type_scat_dispersion_imag
_atom_type_scat_source
C C 0.0033 0.0016 'International Tables Vol C Tables 4.2.6.8 and 6.1.1.4'
H H 0.0000 0.0000 'International Tables Vol C Tables 4.2.6.8 and 6.1.1.4'
Cl Cl 0.1484 0.1585 'International Tables Vol C Tables 4.2.6.8 and 6.1.1.4'
N N 0.0061 0.0033 'International Tables Vol C Tables 4.2.6.8 and 6.1.1.4'
O O 0.0106 0.0060 'International Tables Vol C Tables 4.2.6.8 and 6.1.1.4'
U U -9.6767 9.6646 'International Tables Vol C Tables 4.2.6.8 and 6.1.1.4'

loop_
_geom_angle_atom_site_label_1
_geom_angle_atom_site_label_2
_geom_angle_atom_site_label_3
_geom_angle
_geom_angle_site_symmetry_1
_geom_angle_site_symmetry_3
_geom_angle_publ_flag
N1 C1 C17 124.0(5) . . ?
N1 C1 N2 114.4(4) . . ?
C17 C1 N2 121.7(5) . . ?
N3 C2 N2 103.6(4) . . ?
N3 C2 U1 137.4(3) . . ?
N2 C2 U1 118.6(3) . . ?
C4 C3 N3 108.1(4) . . ?
C4 C3 H3 126.0 . . ?
N3 C3 H3 126.0 . . ?
C3 C4 N2 105.2(4) . . ?
C3 C4 H4 127.4 . . ?
N2 C4 H4 127.4 . . ?
C10 C5 C6 124.0(5) . . ?
C10 C5 N3 117.7(5) . . ?
C6 C5 N3 118.3(5) . . ?
C5 C6 C7 116.0(5) . . ?
C5 C6 C14 123.7(5) . . ?
C7 C6 C14 120.2(5) . . ?
C8 C7 C6 121.5(6) . . ?
C8 C7 H7 119.2 . . ?
C6 C7 H7 119.2 . . ?
C7 C8 C9 120.7(6) . . ?
C7 C8 H8 119.7 . . ?
C9 C8 H8 119.7 . . ?
C8 C9 C10 121.0(6) . . ?
C8 C9 H9 119.5 . . ?
C10 C9 H9 119.5 . . ?
C9 C10 C5 116.9(5) . . ?
C9 C10 C11 120.2(5) . . ?
C5 C10 C11 122.9(5) . . ?
C10 C11 C13 109.5(5) . . ?
C10 C11 C12 112.0(5) . . ?
C13 C11 C12 110.3(5) . . ?
C10 C11 H11 108.3 . . ?
C13 C11 H11 108.3 . . ?
C12 C11 H11 108.3 . . ?
C11 C12 H12A 109.5 . . ?
C11 C12 H12B 109.5 . . ?
H12A C12 H12B 109.5 . . ?
C11 C12 H12C 109.5 . . ?
H12A C12 H12C 109.5 . . ?
H12B C12 H12C 109.5 . . ?
C11 C13 H13A 109.5 . . ?
C11 C13 H13B 109.5 . . ?
H13A C13 H13B 109.5 . . ?
C11 C13 H13C 109.5 . . ?
H13A C13 H13C 109.5 . . ?
H13B C13 H13C 109.5 . . ?
C6 C14 C15 111.0(5) . . ?
C6 C14 C16 110.9(5) . . ?
C15 C14 C16 111.3(5) . . ?
C6 C14 H14 107.8 . . ?
C15 C14 H14 107.8 . . ?
C16 C14 H14 107.8 . . ?
C14 C15 H15A 109.5 . . ?
C14 C15 H15B 109.5 . . ?
H15A C15 H15B 109.5 . . ?
C14 C15 H15C 109.5 . . ?
H15A C15 H15C 109.5 . . ?
H15B C15 H15C 109.5 . . ?
C14 C16 H16A 109.5 . . ?
C14 C16 H16B 109.5 . . ?
H16A C16 H16B 109.5 . . ?
C14 C16 H16C 109.5 . . ?
H16A C16 H16C 109.5 . . ?
H16B C16 H16C 109.5 . . ?
C18 C17 C1 117.2(5) . . ?
C18 C17 H17 121.4 . . ?
C1 C17 H17 121.4 . . ?
C17 C18 C19 120.5(5) . . ?
C17 C18 H18 119.8 . . ?
C19 C18 H18 119.8 . . ?
C20 C19 C18 117.3(5) . . ?
C20 C19 H19 121.4 . . ?
C18 C19 H19 121.4 . . ?
N1 C20 C19 124.3(5) . . ?
N1 C20 N4 114.1(4) . . ?
C19 C20 N4 121.6(5) . . ?
N5 C21 N4 103.5(4) . . ?
N5 C21 U1 137.4(3) . . ?
N4 C21 U1 118.3(3) . . ?
C23 C22 N5 107.8(5) . . ?
C23 C22 H22 126.1 . . ?
N5 C22 H22 126.1 . . ?
C22 C23 N4 105.7(5) . . ?
C22 C23 H23 127.1 . . ?
N4 C23 H23 127.1 . . ?
C25 C24 C29 123.6(5) . . ?
C25 C24 N5 118.4(4) . . ?
C29 C24 N5 117.9(4) . . ?
C24 C25 C26 116.3(5) . . ?
C24 C25 C33 123.2(5) . . ?
C26 C25 C33 120.4(5) . . ?
C27 C26 C25 122.0(5) . . ?
C27 C26 H26 119.0 . . ?
C25 C26 H26 119.0 . . ?
C26 C27 C28 119.9(5) . . ?
C26 C27 H27 120.0 . . ?
C28 C27 H27 120.0 . . ?
C27 C28 C29 121.2(5) . . ?
C27 C28 H28 119.4 . . ?
C29 C28 H28 119.4 . . ?
C28 C29 C24 116.9(5) . . ?
C28 C29 C30 119.9(5) . . ?
C24 C29 C30 123.2(5) . . ?
C29 C30 C31 111.8(5) . . ?
C29 C30 C32 111.1(5) . . ?
C31 C30 C32 110.1(5) . . ?
C29 C30 H30 107.9 . . ?
C31 C30 H30 107.9 . . ?
C32 C30 H30 107.9 . . ?
C30 C31 H31A 109.5 . . ?
C30 C31 H31B 109.5 . . ?
H31A C31 H31B 109.5 . . ?
C30 C31 H31C 109.5 . . ?
H31A C31 H31C 109.5 . . ?
H31B C31 H31C 109.5 . . ?
C30 C32 H32A 109.5 . . ?
C30 C32 H32B 109.5 . . ?
H32A C32 H32B 109.5 . . ?
C30 C32 H32C 109.5 . . ?
H32A C32 H32C 109.5 . . ?
H32B C32 H32C 109.5 . . ?
C25 C33 C34 110.5(4) . . ?
C25 C33 C35 111.7(4) . . ?
C34 C33 C35 111.8(5) . . ?
C25 C33 H33 107.6 . . ?
C34 C33 H33 107.6 . . ?
C35 C33 H33 107.6 . . ?
C33 C34 H34A 109.5 . . ?
C33 C34 H34B 109.5 . . ?
H34A C34 H34B 109.5 . . ?
C33 C34 H34C 109.5 . . ?
H34A C34 H34C 109.5 . . ?
H34B C34 H34C 109.5 . . ?
C33 C35 H35A 109.5 . . ?
C33 C35 H35B 109.5 . . ?
H35A C35 H35B 109.5 . . ?
C33 C35 H35C 109.5 . . ?
H35A C35 H35C 109.5 . . ?
H35B C35 H35C 109.5 . . ?
O1 C36 C37 107.3(5) . . ?
O1 C36 H36A 110.3 . . ?
C37 C36 H36A 110.3 . . ?
O1 C36 H36B 110.3 . . ?
C37 C36 H36B 110.3 . . ?
H36A C36 H36B 108.5 . . ?
C36 C37 C38 100.9(5) . . ?
C36 C37 H37A 111.6 . . ?
C38 C37 H37A 111.6 . . ?
C36 C37 H37B 111.6 . . ?
C38 C37 H37B 111.6 . . ?
H37A C37 H37B 109.4 . . ?
C37 C38 C39 103.1(6) . . ?
C37 C38 H38A 111.1 . . ?
C39 C38 H38A 111.1 . . ?
C37 C38 H38B 111.1 . . ?
C39 C38 H38B 111.1 . . ?
H38A C38 H38B 109.1 . . ?
O1 C39 C38 106.8(5) . . ?
O1 C39 H39A 110.4 . . ?
C38 C39 H39A 110.4 . . ?
O1 C39 H39B 110.4 . . ?
C38 C39 H39B 110.4 . . ?
H39A C39 H39B 108.6 . . ?
C20 N1 C1 116.7(4) . . ?
C20 N1 U1 122.0(3) . . ?
C1 N1 U1 121.2(3) . . ?
C2 N2 C4 111.5(4) . . ?
C2 N2 C1 122.5(4) . . ?
C4 N2 C1 126.0(4) . . ?
C2 N3 C3 111.6(4) . . ?
C2 N3 C5 126.1(4) . . ?
C3 N3 C5 122.2(4) . . ?
C21 N4 C23 111.7(4) . . ?
C21 N4 C20 122.5(4) . . ?
C23 N4 C20 125.8(4) . . ?
C21 N5 C22 111.2(4) . . ?
C21 N5 C24 126.5(4) . . ?
C22 N5 C24 122.2(4) . . ?
C36 O1 C39 108.0(5) . . ?
C2 U1 C21 124.68(15) . . ?
C2 U1 Cl4 85.44(11) . . ?
C21 U1 Cl4 141.43(11) . . ?
C2 U1 Cl3 145.58(11) . . ?
C21 U1 Cl3 82.76(11) . . ?
Cl4 U1 Cl3 81.86(4) . . ?
C2 U1 Cl1 76.65(11) . . ?
C21 U1 Cl1 90.81(11) . . ?
Cl4 U1 Cl1 122.03(4) . . ?
Cl3 U1 Cl1 83.28(4) . . ?
C2 U1 N1 62.47(14) . . ?
C21 U1 N1 62.30(14) . . ?
Cl4 U1 N1 141.27(9) . . ?
Cl3 U1 N1 136.87(9) . . ?
Cl1 U1 N1 73.40(9) . . ?
C2 U1 Cl2 83.50(11) . . ?
C21 U1 Cl2 77.64(11) . . ?
Cl4 U1 Cl2 83.44(4) . . ?
Cl3 U1 Cl2 126.22(4) . . ?
Cl1 U1 Cl2 145.55(4) . . ?
N1 U1 Cl2 72.50(9) . . ?

loop_
_geom_bond_atom_site_label_1
_geom_bond_atom_site_label_2
_geom_bond_distance
_geom_bond_site_symmetry_2
_geom_bond_publ_flag
C1 N1 1.344(6) . ?
C1 C17 1.380(7) . ?
C1 N2 1.417(6) . ?
C2 N3 1.340(6) . ?
C2 N2 1.375(6) . ?
C2 U1 2.573(5) . ?
C3 C4 1.336(7) . ?
C3 N3 1.382(6) . ?
C3 H3 0.9500 . ?
C4 N2 1.398(6) . ?
C4 H4 0.9500 . ?
C5 C10 1.395(7) . ?
C5 C6 1.396(7) . ?
C5 N3 1.448(6) . ?
C6 C7 1.403(8) . ?
C6 C14 1.512(8) . ?
C7 C8 1.371(9) . ?
C7 H7 0.9500 . ?
C8 C9 1.375(9) . ?
C8 H8 0.9500 . ?
C9 C10 1.394(8) . ?
C9 H9 0.9500 . ?
C10 C11 1.514(8) . ?
C11 C13 1.529(8) . ?
C11 C12 1.539(8) . ?
C11 H11 1.0000 . ?
C12 H12A 0.9800 . ?
C12 H12B 0.9800 . ?
C12 H12C 0.9800 . ?
C13 H13A 0.9800 . ?
C13 H13B 0.9800 . ?
C13 H13C 0.9800 . ?
C14 C15 1.527(8) . ?
C14 C16 1.536(8) . ?
C14 H14 1.0000 . ?
C15 H15A 0.9800 . ?
C15 H15B 0.9800 . ?
C15 H15C 0.9800 . ?
C16 H16A 0.9800 . ?
C16 H16B 0.9800 . ?
C16 H16C 0.9800 . ?
C17 C18 1.374(7) . ?
C17 H17 0.9500 . ?
C18 C19 1.388(7) . ?
C18 H18 0.9500 . ?
C19 C20 1.372(7) . ?
C19 H19 0.9500 . ?
C20 N1 1.331(6) . ?
C20 N4 1.422(6) . ?
C21 N5 1.356(6) . ?
C21 N4 1.371(6) . ?
C21 U1 2.587(5) . ?
C22 C23 1.336(7) . ?
C22 N5 1.390(6) . ?
C22 H22 0.9500 . ?
C23 N4 1.397(6) . ?
C23 H23 0.9500 . ?
C24 C25 1.395(7) . ?
C24 C29 1.397(7) . ?
C24 N5 1.455(6) . ?
C25 C26 1.396(7) . ?
C25 C33 1.512(7) . ?
C26 C27 1.371(7) . ?
C26 H26 0.9500 . ?
C27 C28 1.382(8) . ?
C27 H27 0.9500 . ?
C28 C29 1.391(7) . ?
C28 H28 0.9500 . ?
C29 C30 1.517(7) . ?
C30 C31 1.524(8) . ?
C30 C32 1.532(8) . ?
C30 H30 1.0000 . ?
C31 H31A 0.9800 . ?
C31 H31B 0.9800 . ?
C31 H31C 0.9800 . ?
C32 H32A 0.9800 . ?
C32 H32B 0.9800 . ?
C32 H32C 0.9800 . ?
C33 C34 1.521(7) . ?
C33 C35 1.533(7) . ?
C33 H33 1.0000 . ?
C34 H34A 0.9800 . ?
C34 H34B 0.9800 . ?
C34 H34C 0.9800 . ?
C35 H35A 0.9800 . ?
C35 H35B 0.9800 . ?
C35 H35C 0.9800 . ?
C36 O1 1.420(7) . ?
C36 C37 1.492(8) . ?
C36 H36A 0.9900 . ?
C36 H36B 0.9900 . ?
C37 C38 1.501(9) . ?
C37 H37A 0.9900 . ?
C37 H37B 0.9900 . ?
C38 C39 1.533(10) . ?
C38 H38A 0.9900 . ?
C38 H38B 0.9900 . ?
C39 O1 1.424(8) . ?
C39 H39A 0.9900 . ?
C39 H39B 0.9900 . ?
Cl1 U1 2.6486(12) . ?
Cl2 U1 2.6725(12) . ?
Cl3 U1 2.6314(13) . ?
Cl4 U1 2.5936(13) . ?
N1 U1 2.653(4) . ?

loop_
_geom_torsion_atom_site_label_1
_geom_torsion_atom_site_label_2
_geom_torsion_atom_site_label_3
_geom_torsion_atom_site_label_4
_geom_torsion
_geom_torsion_site_symmetry_1
_geom_torsion_site_symmetry_2
_geom_torsion_site_symmetry_3
_geom_torsion_site_symmetry_4
_geom_torsion_publ_flag
N3 C3 C4 N2 -0.5(6) . . . . ?
C10 C5 C6 C7 -0.3(8) . . . . ?
N3 C5 C6 C7 -178.1(4) . . . . ?
C10 C5 C6 C14 -178.6(5) . . . . ?
N3 C5 C6 C14 3.6(7) . . . . ?
C5 C6 C7 C8 0.2(8) . . . . ?
C14 C6 C7 C8 178.5(5) . . . . ?
C6 C7 C8 C9 -0.6(9) . . . . ?
C7 C8 C9 C10 1.0(9) . . . . ?
C8 C9 C10 C5 -1.1(8) . . . . ?
C8 C9 C10 C11 -179.2(5) . . . . ?
C6 C5 C10 C9 0.7(8) . . . . ?
N3 C5 C10 C9 178.6(5) . . . . ?
C6 C5 C10 C11 178.8(5) . . . . ?
N3 C5 C10 C11 -3.4(7) . . . . ?
C9 C10 C11 C13 -69.1(7) . . . . ?
C5 C10 C11 C13 112.9(6) . . . . ?
C9 C10 C11 C12 53.6(7) . . . . ?
C5 C10 C11 C12 -124.4(6) . . . . ?
C5 C6 C14 C15 -112.6(6) . . . . ?
C7 C6 C14 C15 69.3(7) . . . . ?
C5 C6 C14 C16 123.1(6) . . . . ?
C7 C6 C14 C16 -55.0(7) . . . . ?
N1 C1 C17 C18 -2.5(8) . . . . ?
N2 C1 C17 C18 176.5(5) . . . . ?
C1 C17 C18 C19 1.0(8) . . . . ?
C17 C18 C19 C20 0.9(8) . . . . ?
C18 C19 C20 N1 -1.7(8) . . . . ?
C18 C19 C20 N4 178.9(5) . . . . ?
N5 C22 C23 N4 1.0(6) . . . . ?
C29 C24 C25 C26 0.3(8) . . . . ?
N5 C24 C25 C26 -178.9(4) . . . . ?
C29 C24 C25 C33 179.4(5) . . . . ?
N5 C24 C25 C33 0.1(7) . . . . ?
C24 C25 C26 C27 -0.7(8) . . . . ?
C33 C25 C26 C27 -179.7(5) . . . . ?
C25 C26 C27 C28 0.2(8) . . . . ?
C26 C27 C28 C29 0.6(8) . . . . ?
C27 C28 C29 C24 -0.9(8) . . . . ?
C27 C28 C29 C30 178.8(5) . . . . ?
C25 C24 C29 C28 0.4(8) . . . . ?
N5 C24 C29 C28 179.7(4) . . . . ?
C25 C24 C29 C30 -179.3(5) . . . . ?
N5 C24 C29 C30 0.0(7) . . . . ?
C28 C29 C30 C31 58.6(7) . . . . ?
C24 C29 C30 C31 -121.7(6) . . . . ?
C28 C29 C30 C32 -64.9(7) . . . . ?
C24 C29 C30 C32 114.8(6) . . . . ?
C24 C25 C33 C34 -102.2(6) . . . . ?
C26 C25 C33 C34 76.8(6) . . . . ?
C24 C25 C33 C35 132.7(5) . . . . ?
C26 C25 C33 C35 -48.3(7) . . . . ?
O1 C36 C37 C38 36.9(7) . . . . ?
C36 C37 C38 C39 -34.2(7) . . . . ?
C37 C38 C39 O1 21.3(8) . . . . ?
C19 C20 N1 C1 0.4(7) . . . . ?
N4 C20 N1 C1 179.8(4) . . . . ?
C19 C20 N1 U1 176.4(4) . . . . ?
N4 C20 N1 U1 -4.1(6) . . . . ?
C17 C1 N1 C20 1.8(7) . . . . ?
N2 C1 N1 C20 -177.2(4) . . . . ?
C17 C1 N1 U1 -174.3(4) . . . . ?
N2 C1 N1 U1 6.7(6) . . . . ?
N3 C2 N2 C4 0.0(5) . . . . ?
U1 C2 N2 C4 174.0(3) . . . . ?
N3 C2 N2 C1 177.2(4) . . . . ?
U1 C2 N2 C1 -8.8(6) . . . . ?
C3 C4 N2 C2 0.3(6) . . . . ?
C3 C4 N2 C1 -176.7(5) . . . . ?
N1 C1 N2 C2 1.3(7) . . . . ?
C17 C1 N2 C2 -177.7(5) . . . . ?
N1 C1 N2 C4 178.1(4) . . . . ?
C17 C1 N2 C4 -1.0(8) . . . . ?
N2 C2 N3 C3 -0.3(5) . . . . ?
U1 C2 N3 C3 -172.6(4) . . . . ?
N2 C2 N3 C5 -177.3(4) . . . . ?
U1 C2 N3 C5 10.5(8) . . . . ?
C4 C3 N3 C2 0.5(6) . . . . ?
C4 C3 N3 C5 177.6(5) . . . . ?
C10 C5 N3 C2 96.3(6) . . . . ?
C6 C5 N3 C2 -85.7(6) . . . . ?
C10 C5 N3 C3 -80.3(6) . . . . ?
C6 C5 N3 C3 97.6(6) . . . . ?
N5 C21 N4 C23 0.1(5) . . . . ?
U1 C21 N4 C23 171.3(3) . . . . ?
N5 C21 N4 C20 178.4(4) . . . . ?
U1 C21 N4 C20 -10.5(6) . . . . ?
C22 C23 N4 C21 -0.7(6) . . . . ?
C22 C23 N4 C20 -178.9(5) . . . . ?
N1 C20 N4 C21 9.7(7) . . . . ?
C19 C20 N4 C21 -170.9(5) . . . . ?
N1 C20 N4 C23 -172.3(4) . . . . ?
C19 C20 N4 C23 7.2(8) . . . . ?
N4 C21 N5 C22 0.5(5) . . . . ?
U1 C21 N5 C22 -167.9(4) . . . . ?
N4 C21 N5 C24 -176.7(4) . . . . ?
U1 C21 N5 C24 14.9(8) . . . . ?
C23 C22 N5 C21 -1.0(6) . . . . ?
C23 C22 N5 C24 176.4(4) . . . . ?
C25 C24 N5 C21 -84.7(6) . . . . ?
C29 C24 N5 C21 96.0(6) . . . . ?
C25 C24 N5 C22 98.4(6) . . . . ?
C29 C24 N5 C22 -80.9(6) . . . . ?
C37 C36 O1 C39 -24.4(7) . . . . ?
C38 C39 O1 C36 1.5(7) . . . . ?
N3 C2 U1 C21 -177.1(5) . . . . ?
N2 C2 U1 C21 11.5(4) . . . . ?
N3 C2 U1 Cl4 -23.1(5) . . . . ?
N2 C2 U1 Cl4 165.5(4) . . . . ?
N3 C2 U1 Cl3 45.3(6) . . . . ?
N2 C2 U1 Cl3 -126.1(3) . . . . ?
N3 C2 U1 Cl1 101.4(5) . . . . ?
N2 C2 U1 Cl1 -70.1(3) . . . . ?
N3 C2 U1 N1 179.4(6) . . . . ?
N2 C2 U1 N1 8.0(3) . . . . ?
N3 C2 U1 Cl2 -107.0(5) . . . . ?
N2 C2 U1 Cl2 81.6(3) . . . . ?
N5 C21 U1 C2 169.0(5) . . . . ?
N4 C21 U1 C2 1.8(4) . . . . ?
N5 C21 U1 Cl4 33.5(6) . . . . ?
N4 C21 U1 Cl4 -133.7(3) . . . . ?
N5 C21 U1 Cl3 -33.6(5) . . . . ?
N4 C21 U1 Cl3 159.2(4) . . . . ?
N5 C21 U1 Cl1 -116.7(5) . . . . ?
N4 C21 U1 Cl1 76.0(4) . . . . ?
N5 C21 U1 N1 172.5(6) . . . . ?
N4 C21 U1 N1 5.3(3) . . . . ?
N5 C21 U1 Cl2 96.0(5) . . . . ?
N4 C21 U1 Cl2 -71.2(3) . . . . ?
C20 N1 U1 C2 176.3(4) . . . . ?
C1 N1 U1 C2 -7.9(3) . . . . ?
C20 N1 U1 C21 -0.4(4) . . . . ?
C1 N1 U1 C21 175.4(4) . . . . ?
C20 N1 U1 Cl4 138.7(3) . . . . ?
C1 N1 U1 Cl4 -45.4(4) . . . . ?
C20 N1 U1 Cl3 -40.2(4) . . . . ?
C1 N1 U1 Cl3 135.7(3) . . . . ?
C20 N1 U1 Cl1 -100.4(4) . . . . ?
C1 N1 U1 Cl1 75.5(4) . . . . ?
C20 N1 U1 Cl2 84.5(4) . . . . ?
C1 N1 U1 Cl2 -99.6(4) . . . . ?
